data_4085451
loop_
_publ_author_name
'Das, Raj K.'
'Barnea, Eyal'
'Andrea, Tamer'
'Kapon, Moshe'
'Fridman, Natalia'
'Botoshansky, Mark'
'Eisen, Moris S.'

_publ_section_title
;
 Group 4 Lanthanide and Actinide Organometallic Inclusion Complexes
;
_journal_issue 4
_journal_name_full Organometallics
_journal_page_first 742
_journal_paper_doi 10.1021/om501103v
_journal_volume 34
_journal_year 2015
_chemical_formula_moiety 'C6 H5 B Cl4 O2 Zr'
_chemical_formula_sum 'C6 H5 B Cl4 O2 Zr'
_chemical_formula_weight 352.93
_chemical_name_common 'Moris-108 (Eyal)'
_chemical_name_systematic
; 
 ? 
;
_space_group_IT_number 14
_symmetry_cell_setting monoclinic
_symmetry_space_group_name_Hall '-P 2ybc'
_symmetry_space_group_name_H-M 'P 1 21/c 1'
_atom_sites_solution_hydrogens geom
_atom_sites_solution_primary direct
_atom_sites_solution_secondary difmap
_audit_creation_method SHELXL-97
_cell_angle_alpha 90.00
_cell_angle_beta 119.31(3)
_cell_angle_gamma 90.00
_cell_formula_units_Z 4
_cell_length_a 10.470(2)
_cell_length_b 9.656(2)
_cell_length_c 13.236(3)
_cell_measurement_reflns_used 4930
_cell_measurement_temperature 240(2)
_cell_measurement_theta_max 25.33
_cell_measurement_theta_min 1.76
_cell_volume 1166.8(5)
_computing_cell_refinement 'DENZO SMN (Otwinowski & Minor 1997)'
_computing_data_collection 'Collect (Nonius, 2001)'
_computing_data_reduction 'DENZO SMN (Otwinowski & Minor 1997)'
_computing_molecular_graphics 'TEXSAN  (MSC, 1999)'
_computing_structure_refinement 'SHELXL-97 (Sheldrick, 1997)'
_computing_structure_solution 'SHELXS-97 (Sheldrick, 1997)'
_diffrn_ambient_temperature 240(2)
_diffrn_detector_area_resol_mean 95
_diffrn_measured_fraction_theta_full 0.972
_diffrn_measured_fraction_theta_max 0.972
_diffrn_measurement_device_type 'Nonius KappaCCD'
_diffrn_measurement_method 'phi- and omega scans'
_diffrn_radiation_monochromator graphite
_diffrn_radiation_source 'fine-focus sealed tube'
_diffrn_radiation_type MoK\a
_diffrn_radiation_wavelength 0.71073
_diffrn_reflns_av_R_equivalents 0.073
_diffrn_reflns_av_sigmaI/netI 0.0663
_diffrn_reflns_limit_h_max 12
_diffrn_reflns_limit_h_min 0
_diffrn_reflns_limit_k_max 0
_diffrn_reflns_limit_k_min -11
_diffrn_reflns_limit_l_max 13
_diffrn_reflns_limit_l_min -15
_diffrn_reflns_theta_full 25.33
_diffrn_reflns_theta_max 25.33
_diffrn_reflns_theta_min 2.23
_diffrn_standards_decay_% none
_diffrn_standards_interval_count none
_diffrn_standards_interval_time none
_diffrn_standards_number none
_exptl_absorpt_coefficient_mu 1.826
_exptl_absorpt_correction_T_max 0.9473
_exptl_absorpt_correction_T_min 0.6684
_exptl_absorpt_correction_type multi-scan
_exptl_absorpt_process_details
;
 multi-scan from symmetry-related measurements 
 Sortav (Blessing 1995)
;
_exptl_crystal_colour colorless
_exptl_crystal_density_diffrn 2.009
_exptl_crystal_density_method 'not measured'
_exptl_crystal_description plate
_exptl_crystal_F_000 680
_exptl_crystal_size_max 0.24
_exptl_crystal_size_mid 0.15
_exptl_crystal_size_min 0.03
_refine_diff_density_max 0.470
_refine_diff_density_min -0.519
_refine_diff_density_rms 0.105
_refine_ls_extinction_coef 0.0063(7)
_refine_ls_extinction_expression Fc^*^=kFc[1+0.001xFc^2^\l^3^/sin(2\q)]^-1/4^
_refine_ls_extinction_method SHELXL
_refine_ls_goodness_of_fit_ref 0.982
_refine_ls_hydrogen_treatment mixed
_refine_ls_matrix_type full
_refine_ls_number_parameters 132
_refine_ls_number_reflns 2075
_refine_ls_number_restraints 0
_refine_ls_restrained_S_all 0.982
_refine_ls_R_factor_all 0.0724
_refine_ls_R_factor_gt 0.0383
_refine_ls_shift/su_max 0.000
_refine_ls_shift/su_mean 0.000
_refine_ls_structure_factor_coef Fsqd
_refine_ls_weighting_details 'calc w=1/[\s^2^(Fo^2^)+(0.0317P)^2^+0.0000P] where P=(Fo^2^+2Fc^2^)/3'
_refine_ls_weighting_scheme calc
_refine_ls_wR_factor_gt 0.0732
_refine_ls_wR_factor_ref 0.0804
_reflns_number_gt 1427
_reflns_number_total 2075
_reflns_threshold_expression >2sigma(I)
_cod_data_source_file om501103v_si_002.cif
_cod_data_source_block Moris108
_cod_depositor_comments
;
The following automatic conversions were performed:

'_symmetry_cell_setting' value 'Monoclinic' changed to 'monoclinic'
according to
/usr/data/users/saulius/crontab/automatic-downloads/rss-feeds/ACS/lib/dictionaries/cif_core.dic
dictionary named 'cif_core.dic' version 2.4.2 from 2011-04-26.

Automatic conversion script
Id: cif_fix_values 3008 2015-01-20 13:52:24Z robertas 

 Adding full bibliography for 4085446--4085451.cif.
;
_cod_original_cell_volume 1166.8(4)
_cod_original_sg_symbol_H-M 'P 21/c'
_cod_database_code 4085451

loop_
_symmetry_equiv_pos_as_xyz
'x, y, z'
'-x, y+1/2, -z+1/2'
'-x, -y, -z'
'x, -y-1/2, z-1/2'

loop_
_atom_site_label
_atom_site_type_symbol
_atom_site_fract_x
_atom_site_fract_y
_atom_site_fract_z
_atom_site_U_iso_or_equiv
_atom_site_adp_type
_atom_site_occupancy
_atom_site_symmetry_multiplicity
_atom_site_calc_flag
_atom_site_refinement_flags
Zr1 Zr 0.61350(5) 0.39980(5) 0.14998(4) 0.03205(18) Uani 1 1 d .
Cl1 Cl 0.43407(13) 0.60275(13) 0.06204(9) 0.0356(3) Uani 1 1 d .
Cl2 Cl 0.81647(14) 0.54283(15) 0.20316(11) 0.0484(4) Uani 1 1 d .
Cl3 Cl 0.60312(15) 0.41987(15) 0.32258(10) 0.0473(4) Uani 1 1 d .
Cl4 Cl 0.72568(15) 0.18278(15) 0.17756(12) 0.0529(4) Uani 1 1 d .
O1 O 0.3882(3) 0.2768(3) 0.0642(3) 0.0363(8) Uani 1 1 d .
O2 O 0.2131(4) 0.1248(4) -0.0600(3) 0.0460(9) Uani 1 1 d .
C1 C 0.2572(5) 0.2955(5) 0.0711(4) 0.0366(12) Uani 1 1 d .
C2 C 0.1543(5) 0.2024(6) -0.0037(4) 0.0381(12) Uani 1 1 d .
C3 C 0.0178(6) 0.1932(7) -0.0159(5) 0.0540(15) Uani 1 1 d .
H3 H -0.0509 0.1297 -0.0658 0.065 Uiso 1 1 calc R
C4 C -0.0130(6) 0.2852(7) 0.0509(5) 0.0563(16) Uani 1 1 d .
H4 H -0.1053 0.2839 0.0448 0.068 Uiso 1 1 calc R
C5 C 0.0898(6) 0.3769(6) 0.1250(4) 0.0510(15) Uani 1 1 d .
H5 H 0.0657 0.4353 0.1690 0.061 Uiso 1 1 calc R
C6 C 0.2283(5) 0.3860(6) 0.1368(4) 0.0444(13) Uani 1 1 d .
H6 H 0.2974 0.4495 0.1862 0.053 Uiso 1 1 calc R
B1 B 0.3515(8) 0.1679(7) -0.0187(5) 0.0451(16) Uani 1 1 d .
H1 H 0.431(4) 0.131(4) -0.039(3) 0.027(11) Uiso 1 1 d .

loop_
_atom_site_aniso_label
_atom_site_aniso_U_11
_atom_site_aniso_U_22
_atom_site_aniso_U_33
_atom_site_aniso_U_23
_atom_site_aniso_U_13
_atom_site_aniso_U_12
Zr1 0.0346(3) 0.0295(3) 0.0332(3) 0.0026(2) 0.0175(2) 0.0015(3)
Cl1 0.0448(7) 0.0306(7) 0.0374(6) 0.0010(6) 0.0247(5) 0.0077(6)
Cl2 0.0420(8) 0.0507(9) 0.0507(7) -0.0008(6) 0.0213(6) -0.0104(7)
Cl3 0.0548(8) 0.0548(10) 0.0376(6) 0.0013(6) 0.0265(6) -0.0028(7)
Cl4 0.0580(9) 0.0376(9) 0.0636(9) 0.0113(7) 0.0301(7) 0.0145(7)
O1 0.0375(19) 0.032(2) 0.0444(18) -0.0091(15) 0.0240(16) -0.0064(16)
O2 0.051(2) 0.041(2) 0.0451(19) -0.0100(17) 0.0230(18) -0.0071(19)
C1 0.042(3) 0.036(3) 0.036(3) -0.001(2) 0.023(2) -0.003(3)
C2 0.038(3) 0.040(3) 0.033(3) 0.003(2) 0.015(2) 0.003(3)
C3 0.032(3) 0.062(4) 0.057(3) 0.000(3) 0.012(3) -0.009(3)
C4 0.040(3) 0.066(5) 0.068(4) 0.010(3) 0.030(3) 0.002(3)
C5 0.048(4) 0.054(4) 0.062(4) -0.001(3) 0.035(3) 0.005(3)
C6 0.041(3) 0.047(4) 0.052(3) -0.011(3) 0.028(3) -0.005(3)
B1 0.060(5) 0.031(4) 0.048(4) -0.002(3) 0.030(3) 0.001(3)

loop_
_atom_type_symbol
_atom_type_description
_atom_type_scat_dispersion_real
_atom_type_scat_dispersion_imag
_atom_type_scat_source
Zr Zr -2.9673 0.5597 'International Tables Vol C Tables 4.2.6.8 and 6.1.1.4'
C C 0.0033 0.0016 'International Tables Vol C Tables 4.2.6.8 and 6.1.1.4'
O O 0.0106 0.0060 'International Tables Vol C Tables 4.2.6.8 and 6.1.1.4'
H H 0.0000 0.0000 'International Tables Vol C Tables 4.2.6.8 and 6.1.1.4'
B B 0.0013 0.0007 'International Tables Vol C Tables 4.2.6.8 and 6.1.1.4'
Cl Cl 0.1484 0.1585 'International Tables Vol C Tables 4.2.6.8 and 6.1.1.4'

loop_
_geom_angle_atom_site_label_1
_geom_angle_atom_site_label_2
_geom_angle_atom_site_label_3
_geom_angle
_geom_angle_site_symmetry_3
Cl2 Zr1 Cl4 99.75(6) .
Cl2 Zr1 Cl3 97.27(5) .
Cl4 Zr1 Cl3 100.41(5) .
Cl2 Zr1 O1 169.73(8) .
Cl4 Zr1 O1 86.10(9) .
Cl3 Zr1 O1 89.89(8) .
Cl2 Zr1 Cl1 92.36(5) .
Cl4 Zr1 Cl1 162.57(5) .
Cl3 Zr1 Cl1 90.34(5) .
O1 Zr1 Cl1 80.20(9) .
Cl2 Zr1 Cl1 89.78(5) 3_665
Cl4 Zr1 Cl1 88.64(5) 3_665
Cl3 Zr1 Cl1 167.36(5) 3_665
O1 Zr1 Cl1 81.88(8) 3_665
Cl1 Zr1 Cl1 78.85(4) 3_665
Zr1 Cl1 Zr1 101.15(4) 3_665
C1 O1 B1 103.6(4) .
C1 O1 Zr1 131.7(3) .
B1 O1 Zr1 124.5(3) .
B1 O2 C2 106.6(4) .
C6 C1 C2 122.3(5) .
C6 C1 O1 129.7(4) .
C2 C1 O1 108.0(4) .
C3 C2 C1 122.3(5) .
C3 C2 O2 127.9(5) .
C1 C2 O2 109.8(4) .
C2 C3 C4 116.0(5) .
C2 C3 H3 122.0 .
C4 C3 H3 122.0 .
C5 C4 C3 121.4(5) .
C5 C4 H4 119.3 .
C3 C4 H4 119.3 .
C4 C5 C6 122.4(5) .
C4 C5 H5 118.8 .
C6 C5 H5 118.8 .
C1 C6 C5 115.7(5) .
C1 C6 H6 122.1 .
C5 C6 H6 122.1 .
O2 B1 O1 111.9(5) .
O2 B1 H1 128(2) .
O1 B1 H1 120(2) .

loop_
_geom_bond_atom_site_label_1
_geom_bond_atom_site_label_2
_geom_bond_distance
_geom_bond_site_symmetry_2
Zr1 Cl2 2.3355(15) .
Zr1 Cl4 2.3418(15) .
Zr1 Cl3 2.3477(13) .
Zr1 O1 2.375(3) .
Zr1 Cl1 2.5658(14) .
Zr1 Cl1 2.5992(12) 3_665
Cl1 Zr1 2.5991(12) 3_665
O1 C1 1.430(5) .
O1 B1 1.430(7) .
O2 B1 1.340(7) .
O2 C2 1.396(6) .
C1 C6 1.367(6) .
C1 C2 1.380(7) .
C2 C3 1.360(7) .
C3 C4 1.398(8) .
C3 H3 0.9300 .
C4 C5 1.368(8) .
C4 H4 0.9300 .
C5 C6 1.383(6) .
C5 H5 0.9300 .
C6 H6 0.9300 .
B1 H1 1.05(4) .
